data_3000441
loop_
_publ_author_name
'Gogoi, Diptajyoti'
'Sasaki, Toshiyuki'
'Nakane, Takanori'
'Kawamoto, Akihiro'
'Hojo, Hironobu'
'Kurisu, Genji'
'Thakuria, Ranjit'

_publ_section_title
;
 Structure Elucidation of Olanzapine Molecular Salts by Combining
 Mechanochemistry and Micro-Electron Diffraction
;
_journal_name_full 'Crystal Growth & Design'
_journal_page_first 5821
_journal_page_last 5826
_journal_paper_doi 10.1021/acs.cgd.3c00432
_journal_volume 23
_journal_year 2023
_chemical_formula_moiety 'C12 H10 N2 O S'
_chemical_formula_sum 'C12 H10 N2 O S'
_chemical_formula_weight 230.29
_space_group_crystal_system orthorhombic
_space_group_IT_number 60
_space_group_name_Hall '-P 2n 2ab'
_space_group_name_H-M_alt 'P b c n'
_atom_sites_solution_hydrogens mixed
_audit_creation_date 2023-05-11
_audit_creation_method
;
Olex2 1.5
(compiled 2022.04.07 svn.rca3783a0 for OlexSys, GUI svn.r6498)
;
_cell_angle_alpha 90
_cell_angle_beta 90
_cell_angle_gamma 90
_cell_formula_units_Z 8
_cell_length_a 10.815
_cell_length_b 12.611
_cell_length_c 16.549
_cell_measurement_reflns_used 16317
_cell_measurement_temperature 79
_cell_measurement_theta_max 0.8951895950348181
_cell_measurement_theta_min 0.12945527613380875
_cell_volume 2257.084
_computing_cell_refinement 'dials.two_theta_refine (Waterman et al., 2016)'
_computing_data_collection 'Verlox (Thermo Fisher Scientific) and SerialEM (Mastronarde, 2005)'
_computing_data_reduction 'dials.scale (Beilsten-Edmands et al., 2020)'
_computing_molecular_graphics 'Olex2 1.5 (Dolomanov et al., 2009)'
_computing_publication_material 'Olex2 1.5 (Dolomanov et al., 2009)'
_computing_structure_refinement 'SHELXL 2018/3 (Sheldrick, 2015)'
_diffrn_ambient_temperature 79
_diffrn_measured_fraction_theta_full 0.997
_diffrn_measured_fraction_theta_max 0.997
_diffrn_measurement_device_type
;
Talos Arctica G2
;
_diffrn_radiation_type electrons
_diffrn_radiation_wavelength 0.02508
_diffrn_reflns_av_R_equivalents 0.3679
_diffrn_reflns_av_unetI/netI 0.1066
_diffrn_reflns_Laue_measured_fraction_full 0.997
_diffrn_reflns_Laue_measured_fraction_max 0.997
_diffrn_reflns_limit_h_max 13
_diffrn_reflns_limit_h_min -13
_diffrn_reflns_limit_k_max 15
_diffrn_reflns_limit_k_min -15
_diffrn_reflns_limit_l_max 20
_diffrn_reflns_limit_l_min -20
_diffrn_reflns_number 94540
_diffrn_reflns_point_group_measured_fraction_full 0.997
_diffrn_reflns_point_group_measured_fraction_max 0.997
_diffrn_reflns_theta_full 0.862
_diffrn_reflns_theta_max 0.898
_diffrn_reflns_theta_min 0.122
_diffrn_source electrons
_exptl_absorpt_coefficient_mu 0.000
_exptl_crystal_colour colourless
_exptl_crystal_colour_primary colourless
_exptl_crystal_density_diffrn 1.355
_exptl_crystal_description plate
_exptl_crystal_F_000 368
_refine_diff_density_max 0.209
_refine_diff_density_min -0.148
_refine_diff_density_rms 0.043
_refine_ls_extinction_coef 2240(44)
_refine_ls_extinction_expression Fc^*^=kFc[1+0.001xFc^2^\l^3^/sin(2\q)]^-1/4^
_refine_ls_extinction_method 'SHELXL-2018/3 (Sheldrick 2018)'
_refine_ls_goodness_of_fit_ref 1.211
_refine_ls_hydrogen_treatment mixed
_refine_ls_matrix_type full
_refine_ls_number_parameters 155
_refine_ls_number_reflns 2309
_refine_ls_number_restraints 134
_refine_ls_restrained_S_all 1.179
_refine_ls_R_factor_all 0.1727
_refine_ls_R_factor_gt 0.1377
_refine_ls_shift/su_max 0.001
_refine_ls_shift/su_mean 0.000
_refine_ls_structure_factor_coef Fsqd
_refine_ls_weighting_details 'w=1/[\s^2^(Fo^2^)+(0.1150P)^2^+1.4490P] where P=(Fo^2^+2Fc^2^)/3'
_refine_ls_weighting_scheme calc
_refine_ls_wR_factor_gt 0.3347
_refine_ls_wR_factor_ref 0.3488
_reflns_Friedel_coverage 0.000
_reflns_Friedel_fraction_full .
_reflns_Friedel_fraction_max .
_reflns_number_gt 1550
_reflns_number_total 2309
_reflns_threshold_expression 'I > 2\s(I)'
_cod_data_source_file OLN.cif
_cod_data_source_block oln
_cod_depositor_comments 'Releasing structure 3000441 into public domain as published material.'
_cod_original_cell_volume 2257.1
_cod_database_code 3000441
_shelx_shelxl_version_number 2018/3
_shelx_space_group_comment
;
The symmetry employed for this shelxl refinement is uniquely defined
by the following loop, which should always be used as a source of
symmetry information in preference to the above space-group names.
They are only intended as comments.
;
_olex2_refinement_description
;
1. Fixed Uiso
 At 1.2 times of:
  All C(H) groups
 At 1.5 times of:
  All C(H,H,H) groups
2. Restrained distances
 N1-H1 = N2-H2
 0.86 with sigma of 0.02
3. Rigid body (RIGU) restrains
 All non-hydrogen atoms
 with sigma for 1-2 distances of 0.004 and sigma for 1-3 distances of 0.004
4.a Aromatic/amide H refined with riding coordinates:
 C9(H9), C12(H12), C11(H11), C10(H10), C3(H3)
4.b Idealised Me refined as rotating group:
 C1(H1A,H1B,H1C)
;
_olex2_submission_special_instructions 'No special instructions were received'

loop_
_space_group_symop_operation_xyz
'x, y, z'
'-x+1/2, -y+1/2, z+1/2'
'x+1/2, -y+1/2, -z'
'-x, y, -z+1/2'
'-x, -y, -z'
'x-1/2, y-1/2, -z-1/2'
'-x-1/2, y-1/2, z'
'x, -y, z-1/2'

loop_
_atom_site_label
_atom_site_type_symbol
_atom_site_fract_x
_atom_site_fract_y
_atom_site_fract_z
_atom_site_U_iso_or_equiv
_atom_site_adp_type
_atom_site_occupancy
_atom_site_site_symmetry_order
_atom_site_calc_flag
_atom_site_refinement_flags_posn
_atom_site_refinement_flags_adp
_atom_site_refinement_flags_occupancy
_atom_site_disorder_assembly
_atom_site_disorder_group
S1 S 0.8886(4) 0.3258(3) 0.1066(2) 0.0214(9) Uani 1 1 d . . . . .
N1 N 0.8716(7) 0.2063(5) -0.0298(4) 0.0208(15) Uani 1 1 d D . . . .
N2 N 0.6654(6) 0.0539(5) -0.0239(4) 0.0168(13) Uani 1 1 d D . . . .
C6 C 0.8827(7) 0.1015(5) -0.0607(4) 0.0192(15) Uani 1 1 d . . . . .
C8 C 0.6349(7) 0.1079(5) 0.0432(4) 0.0177(15) Uani 1 1 d . . . . .
C9 C 0.9940(8) 0.0730(6) -0.1003(4) 0.0250(17) Uani 1 1 d . . . . .
H9 H 1.061956 0.120782 -0.101439 0.030 Uiso 1 1 calc R U . . .
C5 C 0.8243(7) 0.2285(5) 0.0455(4) 0.0180(15) Uani 1 1 d . . . . .
C7 C 0.7848(7) 0.0298(5) -0.0557(4) 0.0160(15) Uani 1 1 d . . . . .
C12 C 0.7981(8) -0.0691(6) -0.0948(4) 0.0219(17) Uani 1 1 d . . . . .
H12 H 0.731158 -0.117877 -0.093217 0.026 Uiso 1 1 calc R U . . .
C4 C 0.7238(7) 0.1791(5) 0.0827(4) 0.0182(15) Uani 1 1 d . . . . .
C11 C 0.9062(7) -0.0978(6) -0.1356(4) 0.0235(17) Uani 1 1 d . . . . .
H11 H 0.913086 -0.164933 -0.161310 0.028 Uiso 1 1 calc R U . . .
C10 C 1.0028(8) -0.0260(6) -0.1376(4) 0.0254(17) Uani 1 1 d . . . . .
H10 H 1.076855 -0.044494 -0.164993 0.031 Uiso 1 1 calc R U . . .
C3 C 0.7033(7) 0.2203(6) 0.1625(4) 0.0232(17) Uani 1 1 d . . . . .
H3 H 0.640264 0.194594 0.197408 0.028 Uiso 1 1 calc R U . . .
C2 C 0.7844(8) 0.3014(6) 0.1839(4) 0.0282(18) Uani 1 1 d . . . . .
C1 C 0.7861(8) 0.3668(6) 0.2597(5) 0.033(2) Uani 1 1 d . . . . .
H1A H 0.728850 0.336140 0.299213 0.049 Uiso 1 1 calc R U . . .
H1B H 0.760569 0.439520 0.247103 0.049 Uiso 1 1 calc R U . . .
H1C H 0.869869 0.367429 0.282191 0.049 Uiso 1 1 calc R U . . .
O1 O 0.5266(6) 0.1031(5) 0.0697(4) 0.0263(14) Uani 1 1 d . . . . .
H2 H 0.610(3) 0.008(2) -0.0397(19) 0.019(8) Uiso 1 1 d D . . . .
H1 H 0.930(4) 0.252(3) -0.045(3) 0.050(13) Uiso 1 1 d D . . . .

loop_
_atom_site_aniso_label
_atom_site_aniso_U_11
_atom_site_aniso_U_22
_atom_site_aniso_U_33
_atom_site_aniso_U_23
_atom_site_aniso_U_13
_atom_site_aniso_U_12
S1 0.021(2) 0.0222(18) 0.0206(18) -0.0030(14) -0.0042(16) 0.0003(16)
N1 0.026(4) 0.015(3) 0.021(3) -0.001(2) 0.004(3) -0.004(3)
N2 0.013(3) 0.016(3) 0.021(3) -0.004(2) 0.000(3) -0.005(3)
C6 0.021(4) 0.019(3) 0.018(3) -0.001(3) -0.004(3) -0.003(3)
C8 0.013(3) 0.020(3) 0.020(3) -0.004(3) 0.002(3) 0.000(3)
C9 0.019(4) 0.024(3) 0.032(4) -0.003(3) 0.006(3) -0.008(3)
C5 0.013(4) 0.021(4) 0.021(3) 0.000(3) -0.003(3) 0.004(3)
C7 0.019(4) 0.015(3) 0.014(3) -0.001(3) 0.004(3) -0.003(3)
C12 0.021(4) 0.021(3) 0.024(4) -0.009(3) 0.005(3) -0.008(3)
C4 0.015(4) 0.020(3) 0.019(3) -0.005(3) 0.001(3) 0.002(3)
C11 0.025(4) 0.023(4) 0.022(4) -0.012(3) -0.002(3) 0.002(3)
C10 0.013(4) 0.033(4) 0.030(4) -0.006(3) 0.003(3) 0.005(3)
C3 0.016(4) 0.031(4) 0.022(3) -0.006(3) 0.001(3) 0.002(3)
C2 0.024(5) 0.033(4) 0.028(4) -0.009(3) 0.003(3) 0.001(3)
C1 0.026(5) 0.039(4) 0.034(4) -0.009(3) -0.007(4) 0.005(4)
O1 0.020(3) 0.029(3) 0.029(3) -0.003(3) 0.004(3) -0.001(3)

loop_
_atom_type_symbol
_atom_type_description
_atom_type_scat_dispersion_real
_atom_type_scat_dispersion_imag
_atom_type_scat_source
C C 0.0000 0.0000 'International Tables Vol C Tables 4.2.6.8 and 6.1.1.4'
H H 0.0000 0.0000 'International Tables Vol C Tables 4.2.6.8 and 6.1.1.4'
N N 0.0000 0.0000 'International Tables Vol C Tables 4.2.6.8 and 6.1.1.4'
O O 0.0000 0.0000 'International Tables Vol C Tables 4.2.6.8 and 6.1.1.4'
S S 0.0000 0.0000 'International Tables Vol C Tables 4.2.6.8 and 6.1.1.4'

loop_
_geom_angle_atom_site_label_1
_geom_angle_atom_site_label_2
_geom_angle_atom_site_label_3
_geom_angle
_geom_angle_site_symmetry_1
_geom_angle_site_symmetry_3
C2 S1 C5 92.5(4) . .
C6 N1 H1 116(3) . .
C5 N1 C6 123.2(6) . .
C5 N1 H1 113(3) . .
C8 N2 C7 129.4(6) . .
C8 N2 H2 115(2) . .
C7 N2 H2 112(2) . .
C9 C6 N1 118.3(7) . .
C7 C6 N1 121.1(7) . .
C7 C6 C9 120.5(6) . .
N2 C8 C4 121.1(7) . .
O1 C8 N2 119.6(7) . .
O1 C8 C4 119.2(6) . .
C6 C9 H9 120.4 . .
C10 C9 C6 119.3(7) . .
C10 C9 H9 120.4 . .
N1 C5 S1 121.6(6) . .
N1 C5 C4 126.7(7) . .
C4 C5 S1 111.8(5) . .
C6 C7 N2 124.9(6) . .
C6 C7 C12 117.9(6) . .
C12 C7 N2 116.6(6) . .
C7 C12 H12 118.8 . .
C11 C12 C7 122.4(7) . .
C11 C12 H12 118.8 . .
C5 C4 C8 125.9(6) . .
C5 C4 C3 111.4(6) . .
C3 C4 C8 121.9(7) . .
C12 C11 H11 120.9 . .
C10 C11 C12 118.2(7) . .
C10 C11 H11 120.9 . .
C9 C10 H10 119.2 . .
C11 C10 C9 121.6(7) . .
C11 C10 H10 119.2 . .
C4 C3 H3 123.1 . .
C2 C3 C4 113.7(7) . .
C2 C3 H3 123.1 . .
C3 C2 S1 110.6(5) . .
C3 C2 C1 128.6(7) . .
C1 C2 S1 120.8(6) . .
C2 C1 H1A 109.5 . .
C2 C1 H1B 109.5 . .
C2 C1 H1C 109.5 . .
H1A C1 H1B 109.5 . .
H1A C1 H1C 109.5 . .
H1B C1 H1C 109.5 . .

loop_
_geom_bond_atom_site_label_1
_geom_bond_atom_site_label_2
_geom_bond_distance
_geom_bond_site_symmetry_2
S1 C5 1.734(8) .
S1 C2 1.733(9) .
N1 C6 1.421(9) .
N1 C5 1.376(9) .
N1 H1 0.890(19) .
N2 C8 1.345(9) .
N2 C7 1.426(10) .
N2 H2 0.875(18) .
C6 C9 1.417(11) .
C6 C7 1.395(10) .
C8 C4 1.469(10) .
C8 O1 1.252(10) .
C9 H9 0.9500 .
C9 C10 1.397(10) .
C5 C4 1.397(10) .
C7 C12 1.413(9) .
C12 H12 0.9500 .
C12 C11 1.398(11) .
C4 C3 1.436(9) .
C11 H11 0.9500 .
C11 C10 1.383(11) .
C10 H10 0.9500 .
C3 H3 0.9500 .
C3 C2 1.394(11) .
C2 C1 1.501(10) .
C1 H1A 0.9800 .
C1 H1B 0.9800 .
C1 H1C 0.9800 .

loop_
_geom_torsion_atom_site_label_1
_geom_torsion_atom_site_label_2
_geom_torsion_atom_site_label_3
_geom_torsion_atom_site_label_4
_geom_torsion
_geom_torsion_site_symmetry_1
_geom_torsion_site_symmetry_2
_geom_torsion_site_symmetry_3
_geom_torsion_site_symmetry_4
S1 C5 C4 C8 168.1(6) . . . .
S1 C5 C4 C3 -1.7(8) . . . .
N1 C6 C9 C10 -174.1(7) . . . .
N1 C6 C7 N2 3.1(10) . . . .
N1 C6 C7 C12 173.8(6) . . . .
N1 C5 C4 C8 -12.2(12) . . . .
N1 C5 C4 C3 178.0(7) . . . .
N2 C8 C4 C5 24.3(11) . . . .
N2 C8 C4 C3 -166.9(7) . . . .
N2 C7 C12 C11 173.3(7) . . . .
C6 N1 C5 S1 140.0(6) . . . .
C6 N1 C5 C4 -39.6(12) . . . .
C6 C9 C10 C11 -1.2(11) . . . .
C6 C7 C12 C11 1.9(10) . . . .
C8 N2 C7 C6 -44.1(11) . . . .
C8 N2 C7 C12 145.1(7) . . . .
C8 C4 C3 C2 -168.4(7) . . . .
C9 C6 C7 N2 -173.9(6) . . . .
C9 C6 C7 C12 -3.2(10) . . . .
C5 S1 C2 C3 0.2(6) . . . .
C5 S1 C2 C1 -177.4(7) . . . .
C5 N1 C6 C9 -135.6(8) . . . .
C5 N1 C6 C7 47.3(10) . . . .
C5 C4 C3 C2 1.8(9) . . . .
C7 N2 C8 C4 18.8(11) . . . .
C7 N2 C8 O1 -165.9(7) . . . .
C7 C6 C9 C10 2.9(11) . . . .
C7 C12 C11 C10 -0.2(11) . . . .
C12 C11 C10 C9 -0.2(11) . . . .
C4 C3 C2 S1 -1.2(9) . . . .
C4 C3 C2 C1 176.2(7) . . . .
C2 S1 C5 N1 -178.8(6) . . . .
C2 S1 C5 C4 0.9(6) . . . .
O1 C8 C4 C5 -151.0(7) . . . .
O1 C8 C4 C3 17.7(11) . . . .
